data_2300032
loop_
_publ_author_name
'Henry, Paul F.'
'Weller, Mark T.'
'Wilson, Chick C.'

_publ_section_title
;
 Determination of the cation distribution in Fe~2~Ni(PO~4~)~2~ using
 isotopic substitution and powder neutron diffraction
;
_journal_issue 6
_journal_name_full 'Journal of Applied Crystallography'
_journal_page_first 1361
_journal_page_last 1367
_journal_paper_doi 10.1107/S0021889803017515
_journal_volume 36
_journal_year 2003
_chemical_formula_sum 'Fe Ni0.5 O4 P'
_chemical_formula_weight 180.17
_chemical_name_systematic ' ?'
_space_group_IT_number 14
_symmetry_cell_setting monoclinic
_symmetry_space_group_name_Hall '-P 2ybc'
_symmetry_space_group_name_H-M 'P 1 21/c 1'
_cell_angle_alpha 90.0
_cell_angle_beta 90.8886(4)
_cell_angle_gamma 90.0
_cell_formula_units_Z 4
_cell_length_a 5.98729(5)
_cell_length_b 4.71923(4)
_cell_length_c 10.35671(8)
_cell_volume 292.598(4)
_cod_data_source_file he0320.cif
_cod_data_source_block 62NI_phase_1
_cod_depositor_comments
;
The following automatic conversions were performed:
'_geom_bond_publ_flag' value 'N' changed to 'n' according to
'/home/saulius/struct/CIF-dictionaries/cif_core.dic' dictionary named
'cif_core.dic' version 2.4.1 from 2010-06-29 (60 times).

Automatic conversion script
Id: cif_fix_enum 1527 2010-12-29 10:47:43Z saulius 

The following automatic conversions were performed:

'_geom_bond_publ_flag' value 'N' changed to 'n' according to
/home/saulius/struct/CIF-dictionaries/cif_core.dic dictionary named
'cif_core.dic' version 2.4.1 from 2010-06-29 (60
times).

'_geom_angle_publ_flag' value 'N' changed to 'n' according
to /home/saulius/struct/CIF-dictionaries/cif_core.dic dictionary
named 'cif_core.dic' version 2.4.1 from 2010-06-29 (68 times).

Automatic conversion script
Id: cif_fix_values 1715 2011-07-08 13:25:40Z adriana 
;
_cod_original_cell_volume 292.5976
_cod_original_sg_symbol_H-M 'P 21/c'
_cod_original_formula_sum 'Fe1.00 Ni0.50 O4 P'
_cod_database_code 2300032

loop_
_symmetry_equiv_pos_site_id
_symmetry_equiv_pos_as_xyz
1 +x,+y,+z
2 -x,+y+1/2,-z+1/2
-1 -x,-y,-z
-2 +x,-y+1/2,+z+1/2

loop_
_atom_site_aniso_label
_atom_site_aniso_U_11
_atom_site_aniso_U_22
_atom_site_aniso_U_33
_atom_site_aniso_U_12
_atom_site_aniso_U_13
_atom_site_aniso_U_23
FE1 0.016(3) 0.027(3) 0.018(3) -0.004(3) 0.0020(19) -0.003(3)
NI2 0.016(3) 0.027(3) 0.018(3) -0.004(3) 0.0020(19) -0.003(3)
FE3 0.0090(7) 0.0092(8) 0.0093(8) 0.0005(7) 0.0015(5) 0.0003(6)
NI4 0.0090(7) 0.0092(8) 0.0093(8) 0.0005(7) 0.0015(5) 0.0003(6)
O5 0.0154(10) 0.0133(10) 0.0148(9) -0.0004(10) 0.0020(8) -0.0004(9)
O6 0.0186(9) 0.0121(11) 0.0124(11) -0.0025(9) 0.0032(7) 0.0008(8)
O7 0.0165(11) 0.0150(11) 0.0138(10) 0.0014(8) 0.0049(8) 0.0036(7)
O8 0.0170(9) 0.0134(10) 0.0118(9) 0.0004(8) -0.0008(7) 0.0036(9)
P9 0.0131(10) 0.0054(9) 0.0126(11) -0.0020(9) 0.0017(9) 0.0087(9)

loop_
_atom_site_label
_atom_site_fract_x
_atom_site_fract_y
_atom_site_fract_z
_atom_site_U_iso_or_equiv
_atom_site_thermal_displace_type
_atom_site_occupancy
_atom_site_type_symbol
FE1 0.5 0.0 0.0 0.02056 Uani 0.292(2) FE
NI2 0.5 0.0 0.0 0.02056 Uani 0.708(2) NI
FE3 0.23621(19) -0.0235(3) 0.28215(10) 0.00916 Uani 0.8539(11) FE
NI4 0.23621(19) -0.0235(3) 0.28215(10) 0.00916 Uani 0.1461(11) NI
O5 0.2771(2) 0.7475(3) 0.10226(14) 0.0145 Uani 1.0 O
O6 0.2547(3) 0.1910(3) 0.46042(15) 0.01434 Uani 1.0 O
O7 0.0672(2) 0.3168(3) 0.17874(16) 0.01504 Uani 1.0 O
O8 0.4698(2) 0.2752(3) 0.15971(14) 0.01407 Uani 1.0 O
P9 0.2598(3) 0.4265(3) 0.09766(16) 0.01038 Uani 1.0 P

loop_
_atom_type_symbol
FE
NI
O
P

loop_
_geom_angle_atom_site_label_1
_geom_angle_atom_site_label_2
_geom_angle_atom_site_label_3
_geom_angle_site_symmetry_1
_geom_angle_site_symmetry_3
_geom_angle
_geom_angle_publ_flag
O5 FE1 O5 1_545 -1_665 180.0 n
O5 FE1 O6 1_545 2_645 87.45(6) n
O5 FE1 O6 1_545 -2_565 92.55(6) n
O5 FE1 O8 1_545 1_555 83.73(6) n
O5 FE1 O8 1_545 -1_655 96.27(6) n
O5 FE1 O6 -1_665 2_645 92.55(6) n
O5 FE1 O6 -1_665 -2_565 87.45(6) n
O5 FE1 O8 -1_665 1_555 96.27(6) n
O5 FE1 O8 -1_665 -1_655 83.73(6) n
O6 FE1 O6 2_645 -2_565 179.9802 n
O6 FE1 O8 2_645 1_555 109.95(5) n
O6 FE1 O8 2_645 -1_655 70.05(5) n
O6 FE1 O8 -2_565 1_555 70.05(5) n
O6 FE1 O8 -2_565 -1_655 109.95(5) n
O8 FE1 O8 1_555 -1_655 179.9657 n
O5 NI2 O5 1_545 -1_665 180.0 n
O5 NI2 O6 1_545 2_645 87.45(6) n
O5 NI2 O6 1_545 -2_565 92.55(6) n
O5 NI2 O8 1_545 1_555 83.73(6) n
O5 NI2 O8 1_545 -1_655 96.27(6) n
O5 NI2 O6 -1_665 2_645 92.55(6) n
O5 NI2 O6 -1_665 -2_565 87.45(6) n
O5 NI2 O8 -1_665 1_555 96.27(6) n
O5 NI2 O8 -1_665 -1_655 83.73(6) n
O6 NI2 O6 2_645 -2_565 179.9802 n
O6 NI2 O8 2_645 1_555 109.95(5) n
O6 NI2 O8 2_645 -1_655 70.05(5) n
O6 NI2 O8 -2_565 1_555 70.05(5) n
O6 NI2 O8 -2_565 -1_655 109.95(5) n
O8 NI2 O8 1_555 -1_655 179.9657 n
O6 FE3 O7 1_555 2_545 92.23(7) n
O6 FE3 O8 1_555 2_645 86.16(7) n
O7 FE3 O8 2_545 2_645 122.18(7) n
O6 NI4 O7 1_555 2_545 92.23(7) n
O6 NI4 O8 1_555 2_645 86.16(7) n
O7 NI4 O8 2_545 2_645 122.18(7) n
FE1 O5 NI2 1_565 1_565 0.0 n
FE1 O5 P9 1_565 1_555 126.62(11) n
NI2 O5 P9 1_565 1_555 126.62(11) n
FE1 O6 NI2 2_655 2_655 0.0 n
FE1 O6 FE3 2_655 1_555 122.03(8) n
FE1 O6 NI4 2_655 1_555 122.03(8) n
FE1 O6 P9 2_655 -2_566 93.82(9) n
NI2 O6 FE3 2_655 1_555 122.03(8) n
NI2 O6 NI4 2_655 1_555 122.03(8) n
NI2 O6 P9 2_655 -2_566 93.82(9) n
FE3 O6 NI4 1_555 1_555 0.0 n
FE3 O6 P9 1_555 -2_566 129.93(10) n
NI4 O6 P9 1_555 -2_566 129.93(10) n
FE3 O7 NI4 2_555 2_555 0.0 n
FE3 O7 P9 2_555 1_555 132.44(9) n
NI4 O7 P9 2_555 1_555 132.44(9) n
FE1 O8 NI2 1_555 1_555 0.0 n
FE1 O8 FE3 1_555 2_655 115.15(7) n
FE1 O8 NI4 1_555 2_655 115.15(7) n
FE1 O8 P9 1_555 1_555 92.10(10) n
NI2 O8 FE3 1_555 2_655 115.15(7) n
NI2 O8 NI4 1_555 2_655 115.15(7) n
NI2 O8 P9 1_555 1_555 92.10(10) n
FE3 O8 NI4 2_655 2_655 0.0 n
FE3 O8 P9 2_655 1_555 125.30(10) n
NI4 O8 P9 2_655 1_555 125.30(10) n
O5 P9 O6 1_555 -2_565 113.08(12) n
O5 P9 O7 1_555 1_555 111.87(15) n
O5 P9 O8 1_555 1_555 112.68(14) n
O6 P9 O7 -2_565 1_555 112.64(13) n
O6 P9 O8 -2_565 1_555 102.69(12) n
O7 P9 O8 1_555 1_555 103.12(10) n

loop_
_geom_bond_atom_site_label_1
_geom_bond_atom_site_label_2
_geom_bond_site_symmetry_1
_geom_bond_site_symmetry_2
_geom_bond_distance
_geom_bond_publ_flag
FE1 O5 . 1_545 2.0898(15) n
FE1 O5 . -1_665 2.0898(15) n
FE1 O6 . 2_645 2.1055(14) n
FE1 O6 . -2_565 2.1055(14) n
FE1 O8 . 1_555 2.1131(15) n
FE1 O8 . -1_655 2.1131(15) n
FE1 P9 . 1_555 2.6810(17) n
FE1 P9 . -1_655 2.6810(17) n
NI2 O5 . 1_545 2.0898(15) n
NI2 O5 . -1_665 2.0898(15) n
NI2 O6 . 2_645 2.1055(14) n
NI2 O6 . -2_565 2.1055(14) n
NI2 O8 . 1_555 2.1131(15) n
NI2 O8 . -1_655 2.1131(15) n
NI2 P9 . 1_555 2.6810(17) n
NI2 P9 . -1_655 2.6810(17) n
FE3 O5 . 1_545 2.1710(18) n
FE3 O6 . 1_555 2.1069(18) n
FE3 O7 . 1_555 2.172(2) n
FE3 O7 . 2_545 2.0138(17) n
FE3 O8 . 1_555 2.3679(19) n
FE3 O8 . 2_645 2.0808(19) n
FE3 P9 . 1_555 2.862(2) n
NI4 O5 . 1_545 2.1710(18) n
NI4 O6 . 1_555 2.1069(18) n
NI4 O7 . 1_555 2.172(2) n
NI4 O7 . 2_545 2.0138(17) n
NI4 O8 . 1_555 2.3679(19) n
NI4 O8 . 2_645 2.0808(19) n
NI4 P9 . 1_555 2.862(2) n
O5 FE1 . 1_565 2.0898(15) n
O5 NI2 . 1_565 2.0898(15) n
O5 FE3 . 1_565 2.1710(18) n
O5 NI4 . 1_565 2.1710(18) n
O5 P9 . 1_555 1.519(2) n
O6 FE1 . 2_655 2.1055(14) n
O6 NI2 . 2_655 2.1055(14) n
O6 FE3 . 1_555 2.1069(18) n
O6 NI4 . 1_555 2.1069(18) n
O6 P9 . -2_566 1.526(2) n
O7 FE3 . 1_555 2.172(2) n
O7 FE3 . 2_555 2.0138(17) n
O7 NI4 . 1_555 2.172(2) n
O7 NI4 . 2_555 2.0138(17) n
O7 P9 . 1_555 1.527(2) n
O8 FE1 . 1_555 2.1131(15) n
O8 NI2 . 1_555 2.1131(15) n
O8 FE3 . 1_555 2.3679(19) n
O8 FE3 . 2_655 2.0808(19) n
O8 NI4 . 1_555 2.3679(19) n
O8 NI4 . 2_655 2.0808(19) n
O8 P9 . 1_555 1.575(2) n
P9 FE1 . 1_555 2.6810(17) n
P9 NI2 . 1_555 2.6810(17) n
P9 FE3 . 1_555 2.862(2) n
P9 NI4 . 1_555 2.862(2) n
P9 O5 . 1_555 1.519(2) n
P9 O6 . -2_565 1.526(2) n
P9 O7 . 1_555 1.527(2) n
P9 O8 . 1_555 1.575(2) n
